data_7704035
loop_
_publ_author_name
'Sarada, Ganguri'
'Kim, Ahreum'
'Kim, Dongwon'
'Jung, Ok-Sang'

_publ_section_title
;
 Diverse anion exchange of pliable
 [X<sub>2</sub>@Pd<sub>3</sub>L<sub>4</sub>]<sup>4+</sup> double cages: a
 molecular ruler for recognition of polyatomic anions.
;
_journal_issue 19
_journal_name_full 'Dalton transactions (Cambridge, England : 2003)'
_journal_page_first 6183
_journal_page_last 6190
_journal_paper_doi 10.1039/d0dt01027h
_journal_volume 49
_journal_year 2020
_chemical_formula_sum 'C96 H104 F24 N14 O24 P4 Pd3 S2'
_chemical_formula_weight 2801.13
_space_group_crystal_system triclinic
_space_group_IT_number 2
_space_group_name_Hall '-P 1'
_space_group_name_H-M_alt 'P -1'
_atom_sites_solution_hydrogens geom
_audit_creation_method SHELXL-2018/3
_audit_update_record
;
2020-04-06 deposited with the CCDC.	2020-04-09 downloaded from the CCDC.
;
_cell_angle_alpha 68.07(3)
_cell_angle_beta 88.03(3)
_cell_angle_gamma 71.71(3)
_cell_formula_units_Z 1
_cell_length_a 13.814(3)
_cell_length_b 16.319(3)
_cell_length_c 18.370(4)
_cell_measurement_reflns_used 98504
_cell_measurement_temperature 173(2)
_cell_measurement_theta_max 33.425
_cell_measurement_theta_min 0.372
_cell_volume 3631.3(17)
_computing_cell_refinement 'HKL3000sm (Otwinowski & Minor, 1997)'
_computing_data_collection 'PAL BL2D-SMDC Program (Shin et. al, 2016)'
_computing_data_reduction 'HKL3000sm (Otwinowski & Minor, 1997)'
_computing_molecular_graphics 'Mercury 3.10'
_computing_publication_material CIFTAB
_computing_structure_refinement SHELXL
_computing_structure_solution 'SHELXT 2018/2 (Sheldrick, 2018)'
_diffrn_ambient_temperature 173(2)
_diffrn_measured_fraction_theta_full 0.990
_diffrn_measured_fraction_theta_max 0.994
_diffrn_measurement_device_type 'Rayonix MX225HS CCD area detector'
_diffrn_measurement_method 'omega scan'
_diffrn_radiation_type synchrotron
_diffrn_radiation_wavelength 0.650
_diffrn_reflns_av_R_equivalents 0.0214
_diffrn_reflns_av_unetI/netI 0.0311
_diffrn_reflns_Laue_measured_fraction_full 0.990
_diffrn_reflns_Laue_measured_fraction_max 0.994
_diffrn_reflns_limit_h_max 19
_diffrn_reflns_limit_h_min -19
_diffrn_reflns_limit_k_max 23
_diffrn_reflns_limit_k_min -23
_diffrn_reflns_limit_l_max 26
_diffrn_reflns_limit_l_min -26
_diffrn_reflns_number 45361
_diffrn_reflns_point_group_measured_fraction_full 0.990
_diffrn_reflns_point_group_measured_fraction_max 0.994
_diffrn_reflns_theta_full 22.955
_diffrn_reflns_theta_max 28.000
_diffrn_reflns_theta_min 1.301
_diffrn_source 'PLSII 2D bending magnet'
_exptl_absorpt_coefficient_mu 0.412
_exptl_absorpt_correction_T_max 1.000
_exptl_absorpt_correction_T_min 0.833
_exptl_absorpt_correction_type empirical
_exptl_absorpt_process_details 'HKL3000sm Scalepack(Otwinowski et.al,2003)'
_exptl_crystal_colour 'pale yellow'
_exptl_crystal_density_diffrn 1.281
_exptl_crystal_description block
_exptl_crystal_F_000 1416
_exptl_crystal_size_max 0.200
_exptl_crystal_size_mid 0.150
_exptl_crystal_size_min 0.130
_refine_diff_density_max 2.633
_refine_diff_density_min -2.292
_refine_diff_density_rms 0.106
_refine_ls_extinction_method none
_refine_ls_goodness_of_fit_ref 1.215
_refine_ls_hydrogen_treatment constr
_refine_ls_matrix_type full
_refine_ls_number_parameters 820
_refine_ls_number_reflns 22804
_refine_ls_number_restraints 909
_refine_ls_restrained_S_all 1.208
_refine_ls_R_factor_all 0.0577
_refine_ls_R_factor_gt 0.0538
_refine_ls_shift/su_max 0.002
_refine_ls_shift/su_mean 0.000
_refine_ls_structure_factor_coef Fsqd
_refine_ls_weighting_details 'w=1/[\s^2^(Fo^2^)+(0.0995P)^2^+2.1086P] where P=(Fo^2^+2Fc^2^)/3'
_refine_ls_weighting_scheme calc
_refine_ls_wR_factor_gt 0.1708
_refine_ls_wR_factor_ref 0.1730
_reflns_Friedel_coverage 0.000
_reflns_number_gt 20100
_reflns_number_total 22804
_reflns_threshold_expression 'I > 2\s(I)'
_cod_data_source_file d0dt01027h2.cif
_cod_data_source_block sg12merge_a_sq
_cod_depositor_comments 'Adding full bibliography for 7704033--7704041.cif.'
_cod_original_cell_volume 3631.2(16)
_cod_database_code 7704035
_shelx_shelxl_version_number 2018/3
_shelx_space_group_comment
; 
The symmetry employed for this shelxl refinement is uniquely defined 
by the following loop, which should always be used as a source of 
symmetry information in preference to the above space-group names. 
They are only intended as comments. 
;
_shelx_estimated_absorpt_t_min 0.922
_shelx_estimated_absorpt_t_max 0.948

loop_
_space_group_symop_operation_xyz
'x, y, z'
'-x, -y, -z'

loop_
_atom_site_label
_atom_site_type_symbol
_atom_site_fract_x
_atom_site_fract_y
_atom_site_fract_z
_atom_site_U_iso_or_equiv
_atom_site_adp_type
_atom_site_occupancy
_atom_site_site_symmetry_order
_atom_site_calc_flag
_atom_site_refinement_flags_posn
_atom_site_refinement_flags_adp
_atom_site_refinement_flags_occupancy
_atom_site_disorder_assembly
_atom_site_disorder_group
Pd01 Pd 0.500000 0.500000 0.500000 0.01879(6) Uani 1 2 d S . P . .
O1 O 0.66107(16) 0.78750(15) 0.42331(14) 0.0428(5) Uani 1 1 d . U . . .
C1 C 0.7992(2) 0.97579(19) 0.16994(17) 0.0355(5) Uani 1 1 d . U . . .
H1 H 0.857399 0.961201 0.142295 0.043 Uiso 1 1 calc R U . . .
N1 N 0.75076(16) 0.91226(14) 0.20162(12) 0.0268(4) Uani 1 1 d . U . . .
Pd02 Pd 0.19366(2) 0.21148(2) 0.81116(2) 0.02318(6) Uani 1 1 d . . . . .
O2 O 0.55607(16) 0.89774(14) 0.46156(13) 0.0386(4) Uani 1 1 d . U . . .
C2 C 0.7664(3) 1.0612(2) 0.1767(2) 0.0446(7) Uani 1 1 d . U . . .
H2 H 0.801277 1.105221 0.153843 0.054 Uiso 1 1 calc R U . . .
N2 N 0.46478(15) 0.63055(12) 0.49861(11) 0.0227(3) Uani 1 1 d . U . . .
O3 O 0.2547(2) 0.84563(17) 0.60296(19) 0.0590(7) Uani 1 1 d . U . . .
C3 C 0.6819(3) 1.0822(2) 0.2173(2) 0.0424(6) Uani 1 1 d . U . . .
H3 H 0.658640 1.140794 0.222562 0.051 Uiso 1 1 calc R U . . .
N3 N 0.13570(15) 0.33381(13) 0.82582(12) 0.0257(4) Uani 1 1 d . U . . .
N4 N 0.71584(15) 0.84198(13) 0.08635(11) 0.0253(3) Uani 1 1 d . U . . .
O4 O 0.22728(14) 0.71142(12) 0.62001(12) 0.0330(4) Uani 1 1 d . U . . .
C4 C 0.6307(2) 1.01720(18) 0.25045(16) 0.0320(5) Uani 1 1 d . U . . .
O5 O 0.58991(18) 0.6392(2) 0.19008(13) 0.0609(8) Uani 1 1 d . U . . .
N5 N 0.43661(14) 0.54345(12) 0.38805(10) 0.0213(3) Uani 1 1 d . U . . .
C5 C 0.66845(18) 0.93284(17) 0.24088(14) 0.0280(4) Uani 1 1 d . U . . .
H5 H 0.634820 0.887659 0.262975 0.034 Uiso 1 1 calc R U . . .
O6 O 0.44959(15) 0.67182(15) 0.11309(10) 0.0384(4) Uani 1 1 d . U . . .
N6 N 0.09936(15) 0.26431(13) 0.71143(11) 0.0251(3) Uani 1 1 d . U . . .
C6 C 0.5379(2) 1.0393(2) 0.29383(19) 0.0398(6) Uani 1 1 d . U . . .
H6A H 0.506243 0.989605 0.305523 0.048 Uiso 1 1 calc R U . . .
H6AB H 0.487210 1.098779 0.259152 0.048 Uiso 1 1 calc R U . . .
C7 C 0.5617(2) 1.0477(2) 0.37135(19) 0.0412(6) Uani 1 1 d . U . . .
H7A H 0.601258 1.091550 0.360532 0.049 Uiso 1 1 calc R U . . .
H7AB H 0.496427 1.075000 0.390563 0.049 Uiso 1 1 calc R U . . .
O8 O 0.1700(2) 0.5464(2) 0.22926(12) 0.0591(7) Uani 1 1 d . U . . .
C8 C 0.6212(2) 0.9566(2) 0.43552(19) 0.0419(6) Uani 1 1 d . U . . .
H8A H 0.683064 0.924722 0.415393 0.050 Uiso 1 1 calc R U . . .
H8AB H 0.643329 0.968275 0.480385 0.050 Uiso 1 1 calc R U . . .
C9 C 0.58606(19) 0.81630(17) 0.45254(14) 0.0292(4) Uani 1 1 d . U . . .
O9 O 0.20300(14) 0.45294(15) 0.35791(10) 0.0351(4) Uani 1 1 d . U . . .
C10 C 0.52775(17) 0.68154(15) 0.47282(12) 0.0236(4) Uani 1 1 d . U . . .
H10 H 0.584751 0.660403 0.446414 0.028 Uiso 1 1 calc R U . . .
C11 C 0.51166(18) 0.76418(15) 0.48377(13) 0.0256(4) Uani 1 1 d . U . . .
C13 C 0.36419(18) 0.74216(16) 0.54874(14) 0.0270(4) Uani 1 1 d . U . . .
C12 C 0.42864(19) 0.79560(16) 0.52234(14) 0.0277(4) Uani 1 1 d . U . . .
H12 H 0.416243 0.852061 0.530464 0.033 Uiso 1 1 calc R U . . .
C14 C 0.38296(17) 0.66077(16) 0.53554(13) 0.0251(4) Uani 1 1 d . U . . .
H14 H 0.337585 0.625429 0.552731 0.030 Uiso 1 1 calc R U . . .
C16 C 0.1390(2) 0.73542(18) 0.66314(19) 0.0390(6) Uani 1 1 d . U . . .
H16A H 0.083436 0.789800 0.627313 0.047 Uiso 1 1 calc R U . . .
H16B H 0.158434 0.751497 0.706173 0.047 Uiso 1 1 calc R U . . .
C15 C 0.2764(2) 0.77334(17) 0.59330(16) 0.0330(5) Uani 1 1 d . U . . .
C19 C 0.13716(19) 0.48809(17) 0.80030(15) 0.0303(4) Uani 1 1 d . U . . .
C18 C 0.1806(2) 0.56632(18) 0.75962(17) 0.0343(5) Uani 1 1 d . U . . .
H18A H 0.242194 0.542883 0.734661 0.041 Uiso 1 1 calc R U . . .
H18B H 0.201986 0.586219 0.799439 0.041 Uiso 1 1 calc R U . . .
C17 C 0.1033(2) 0.65074(18) 0.69669(17) 0.0352(5) Uani 1 1 d . U . . .
H17A H 0.089783 0.632798 0.653158 0.042 Uiso 1 1 calc R U . . .
H17B H 0.038039 0.667935 0.720008 0.042 Uiso 1 1 calc R U . . .
P1B P 0.37009(7) 0.85283(5) 0.26846(4) 0.04402(18) Uani 1 1 d . U . . .
F1B F 0.3847(3) 0.88849(19) 0.33614(15) 0.0860(9) Uani 1 1 d . U . . .
N1A N 0.23770(17) 0.47879(17) 0.58986(13) 0.0321(4) Uani 1 1 d . U . . .
O1A O 0.30011(15) 0.40257(17) 0.63402(13) 0.0418(4) Uani 1 1 d . U . . .
C20 C 0.17291(17) 0.40476(16) 0.78976(13) 0.0262(4) Uani 1 1 d . U . . .
H20 H 0.225617 0.396996 0.755910 0.031 Uiso 1 1 calc R U . . .
S1D S 0.07379(5) 0.88772(5) 0.06136(4) 0.03404(13) Uani 1 1 d . U . . .
O1D O -0.02056(14) 0.86433(14) 0.09060(12) 0.0369(4) Uani 1 1 d . U . . .
C1D C 0.1013(3) 0.9467(3) 0.1184(3) 0.0622(10) Uani 1 1 d . U . . .
H1DA H 0.168322 0.954907 0.107633 0.093 Uiso 1 1 calc R U . . .
H1DB H 0.102063 0.909672 0.174508 0.093 Uiso 1 1 calc R U . . .
H1DC H 0.048498 1.007992 0.104255 0.093 Uiso 1 1 calc R U . . .
C22 C 0.0209(2) 0.4249(2) 0.8861(2) 0.0441(7) Uani 1 1 d . U . . .
H22 H -0.032784 0.431169 0.919393 0.053 Uiso 1 1 calc R U . . .
C21 C 0.0609(2) 0.34322(19) 0.87340(17) 0.0339(5) Uani 1 1 d . U . . .
H21 H 0.035082 0.292975 0.898698 0.041 Uiso 1 1 calc R U . . .
C23 C 0.0592(2) 0.4980(2) 0.85014(19) 0.0421(6) Uani 1 1 d . U . . .
H23 H 0.032731 0.554228 0.859231 0.051 Uiso 1 1 calc R U . . .
C25 C 0.7002(2) 0.9094(2) -0.05372(15) 0.0359(5) Uani 1 1 d . U . . .
H25 H 0.729738 0.932742 -0.101406 0.043 Uiso 1 1 calc R U . . .
C24 C 0.75696(19) 0.87439(18) 0.01840(14) 0.0303(4) Uani 1 1 d . U . . .
H24 H 0.826051 0.873278 0.019834 0.036 Uiso 1 1 calc R U . . .
C28 C 0.61852(18) 0.84251(16) 0.08494(13) 0.0270(4) Uani 1 1 d . U . . .
H28 H 0.590687 0.819474 0.133537 0.032 Uiso 1 1 calc R U . . .
C27 C 0.55697(18) 0.87549(17) 0.01508(14) 0.0297(4) Uani 1 1 d . U . . .
C26 C 0.5998(2) 0.90986(19) -0.05528(14) 0.0348(5) Uani 1 1 d . U . . .
H26 H 0.560054 0.933611 -0.104304 0.042 Uiso 1 1 calc R U . . .
C29 C 0.4496(2) 0.8713(2) 0.01467(16) 0.0370(5) Uani 1 1 d . U . . .
H29A H 0.402720 0.932770 -0.020571 0.044 Uiso 1 1 calc R U . . .
H29B H 0.427440 0.858324 0.068511 0.044 Uiso 1 1 calc R U . . .
O2A O 0.2669(2) 0.53038(19) 0.52931(13) 0.0524(6) Uani 1 1 d . U . . .
F2B F 0.4808(2) 0.77732(18) 0.29521(17) 0.0774(8) Uani 1 1 d . U . . .
C30 C 0.4421(2) 0.7957(2) -0.01317(14) 0.0370(6) Uani 1 1 d . U . . .
H30A H 0.369114 0.800871 -0.018664 0.044 Uiso 1 1 calc R U . . .
H30B H 0.467572 0.807380 -0.065916 0.044 Uiso 1 1 calc R U . . .
C2D C 0.1784(3) 0.7812(3) 0.1036(2) 0.0549(8) Uani 1 1 d . U . . .
H2DA H 0.242923 0.793027 0.088486 0.082 Uiso 1 1 calc R U . . .
H2DB H 0.170378 0.735066 0.084204 0.082 Uiso 1 1 calc R U . . .
H2DC H 0.179048 0.757181 0.161125 0.082 Uiso 1 1 calc R U . . .
C31 C 0.5018(2) 0.6972(2) 0.04176(15) 0.0376(5) Uani 1 1 d . U . . .
H31A H 0.506492 0.653193 0.015475 0.045 Uiso 1 1 calc R U . . .
H31B H 0.572077 0.693626 0.055374 0.045 Uiso 1 1 calc R U . . .
C32 C 0.50441(19) 0.63898(18) 0.18174(14) 0.0312(5) Uani 1 1 d . U . . .
C33 C 0.48388(17) 0.58072(15) 0.32485(13) 0.0244(4) Uani 1 1 d . U . . .
H33 H 0.544601 0.593319 0.332388 0.029 Uiso 1 1 calc R U . . .
C34 C 0.44572(17) 0.60114(16) 0.24881(12) 0.0253(4) Uani 1 1 d . U . . .
C35 C 0.35784(18) 0.58176(17) 0.23746(13) 0.0274(4) Uani 1 1 d . U . . .
H35 H 0.330215 0.595851 0.185906 0.033 Uiso 1 1 calc R U . . .
C36 C 0.31113(17) 0.54119(17) 0.30336(13) 0.0267(4) Uani 1 1 d . U . . .
C37 C 0.35169(17) 0.52358(16) 0.37740(13) 0.0248(4) Uani 1 1 d . U . . .
H37 H 0.318897 0.496701 0.422127 0.030 Uiso 1 1 calc R U . . .
C38 C 0.2198(2) 0.5148(2) 0.29180(14) 0.0342(5) Uani 1 1 d . U . . .
C39 C 0.1172(2) 0.4204(3) 0.35269(15) 0.0432(7) Uani 1 1 d . U . . .
H39A H 0.127449 0.390573 0.313696 0.052 Uiso 1 1 calc R U . . .
H39B H 0.052256 0.473399 0.336272 0.052 Uiso 1 1 calc R U . . .
C40 C 0.1138(2) 0.3502(2) 0.43427(15) 0.0339(5) Uani 1 1 d . U . . .
H40A H 0.177448 0.295883 0.448698 0.041 Uiso 1 1 calc R U . . .
H40B H 0.055219 0.327589 0.434059 0.041 Uiso 1 1 calc R U . . .
F3B F 0.3267(3) 0.7779(2) 0.32761(19) 0.0938(10) Uani 1 1 d . U . . .
O3A O 0.14709(15) 0.50280(15) 0.60445(12) 0.0359(4) Uani 1 1 d . U . . .
C41 C 0.1029(3) 0.39490(19) 0.49467(15) 0.0372(5) Uani 1 1 d . U . . .
H41A H 0.170160 0.399532 0.505950 0.045 Uiso 1 1 calc R U . . .
H41B H 0.054232 0.459260 0.471081 0.045 Uiso 1 1 calc R U . . .
C42 C 0.13068(18) 0.30358(16) 0.64072(13) 0.0269(4) Uani 1 1 d . U . . .
H42 H 0.199457 0.303640 0.637958 0.032 Uiso 1 1 calc R U . . .
C43 C 0.0666(2) 0.34404(17) 0.57160(13) 0.0293(4) Uani 1 1 d . U . . .
C44 C -0.0332(2) 0.3411(2) 0.57678(15) 0.0360(5) Uani 1 1 d . U . . .
H44 H -0.078953 0.367128 0.530472 0.043 Uiso 1 1 calc R U . . .
C45 C -0.0654(2) 0.2999(2) 0.64977(17) 0.0405(6) Uani 1 1 d . U . . .
H45 H -0.133229 0.297454 0.654034 0.049 Uiso 1 1 calc R U . . .
C46 C 0.00285(19) 0.2623(2) 0.71645(14) 0.0337(5) Uani 1 1 d . U . . .
H46 H -0.019062 0.234565 0.766673 0.040 Uiso 1 1 calc R U . . .
F4B F 0.3571(2) 0.81996(19) 0.19921(15) 0.0708(7) Uani 1 1 d . U . . .
F5B F 0.2607(2) 0.93043(19) 0.24088(16) 0.0722(7) Uani 1 1 d . U . . .
F6B F 0.4207(2) 0.92632(19) 0.21064(18) 0.0853(9) Uani 1 1 d . U . . .
P1C P 0.0461(4) 0.7613(3) -0.1114(3) 0.0703(12) Uani 0.698(9) 1 d . U P A 1
F1C F 0.1433(6) 0.7521(6) -0.1601(4) 0.094(2) Uani 0.698(9) 1 d . U P A 1
F2C F -0.0665(6) 0.7955(7) -0.0819(6) 0.114(3) Uani 0.698(9) 1 d . U P A 1
F3C F 0.0009(7) 0.8652(4) -0.1795(5) 0.135(3) Uani 0.698(9) 1 d . U P A 1
F4C F 0.0977(6) 0.8027(7) -0.0675(4) 0.123(3) Uani 0.698(9) 1 d . U P A 1
F5C F 0.0823(8) 0.6639(7) -0.0491(6) 0.165(5) Uani 0.698(9) 1 d . U P A 1
F6C F -0.0115(7) 0.7264(5) -0.1625(6) 0.112(3) Uani 0.698(9) 1 d . U P A 1
P1D P 0.0403(4) 0.7653(5) -0.1153(4) 0.0383(14) Uani 0.302(9) 1 d . U P A 2
F1D F 0.1503(15) 0.7174(15) -0.1333(12) 0.130(6) Uani 0.302(9) 1 d . U P A 2
F2D F -0.0388(16) 0.7625(16) -0.0591(12) 0.110(5) Uani 0.302(9) 1 d . U P A 2
F3D F 0.065(2) 0.6546(13) -0.0818(13) 0.122(5) Uani 0.302(9) 1 d . U P A 2
F4D F 0.0891(12) 0.7330(14) -0.0221(9) 0.113(4) Uani 0.302(9) 1 d . U P A 2
F5D F 0.0441(15) 0.8559(10) -0.1259(15) 0.119(5) Uani 0.302(9) 1 d . U P A 2
F6D F -0.0053(16) 0.7686(17) -0.1901(9) 0.127(6) Uani 0.302(9) 1 d . U P A 2

loop_
_atom_site_aniso_label
_atom_site_aniso_U_11
_atom_site_aniso_U_22
_atom_site_aniso_U_33
_atom_site_aniso_U_23
_atom_site_aniso_U_13
_atom_site_aniso_U_12
Pd01 0.02147(10) 0.01787(10) 0.01657(10) -0.00345(7) 0.00288(7) -0.00971(8)
O1 0.0394(10) 0.0403(10) 0.0592(13) -0.0231(10) 0.0246(9) -0.0240(9)
C1 0.0369(12) 0.0335(12) 0.0373(12) -0.0096(10) 0.0124(10) -0.0189(10)
N1 0.0286(9) 0.0248(8) 0.0248(8) -0.0052(7) 0.0052(7) -0.0112(7)
Pd02 0.02399(9) 0.02310(9) 0.01998(9) -0.00371(6) 0.00412(6) -0.01011(6)
O2 0.0422(10) 0.0383(9) 0.0510(11) -0.0225(9) 0.0217(9) -0.0290(8)
C2 0.0522(17) 0.0388(14) 0.0522(17) -0.0173(13) 0.0215(14) -0.0290(13)
N2 0.0275(8) 0.0182(7) 0.0217(8) -0.0044(6) 0.0049(6) -0.0108(6)
O3 0.0606(14) 0.0470(12) 0.097(2) -0.0473(14) 0.0500(14) -0.0352(11)
C3 0.0508(16) 0.0318(12) 0.0532(17) -0.0202(12) 0.0171(13) -0.0213(12)
N3 0.0257(8) 0.0248(8) 0.0250(8) -0.0052(7) 0.0065(7) -0.0115(7)
N4 0.0280(9) 0.0256(8) 0.0206(8) -0.0045(7) 0.0030(6) -0.0118(7)
O4 0.0329(9) 0.0273(8) 0.0419(10) -0.0132(7) 0.0187(7) -0.0155(7)
C4 0.0340(11) 0.0326(11) 0.0341(12) -0.0144(9) 0.0069(9) -0.0155(9)
O5 0.0409(11) 0.109(2) 0.0296(10) -0.0051(12) 0.0060(8) -0.0463(14)
N5 0.0250(8) 0.0206(7) 0.0183(7) -0.0045(6) 0.0017(6) -0.0111(6)
C5 0.0297(10) 0.0311(10) 0.0270(10) -0.0103(8) 0.0060(8) -0.0161(9)
O6 0.0353(9) 0.0536(11) 0.0193(7) 0.0017(7) 0.0046(6) -0.0245(9)
N6 0.0262(8) 0.0255(8) 0.0215(8) -0.0043(7) 0.0037(6) -0.0115(7)
C6 0.0360(13) 0.0417(14) 0.0517(16) -0.0258(13) 0.0132(11) -0.0168(11)
C7 0.0530(16) 0.0386(13) 0.0514(16) -0.0273(12) 0.0255(13) -0.0303(12)
O8 0.0559(13) 0.100(2) 0.0254(9) -0.0028(11) -0.0023(9) -0.0563(14)
C8 0.0504(16) 0.0473(15) 0.0502(16) -0.0245(13) 0.0193(13) -0.0394(13)
C9 0.0320(11) 0.0304(10) 0.0302(10) -0.0107(9) 0.0091(8) -0.0187(9)
O9 0.0347(9) 0.0544(11) 0.0239(8) -0.0096(8) 0.0066(6) -0.0318(8)
C10 0.0236(9) 0.0231(9) 0.0214(9) -0.0037(7) 0.0043(7) -0.0104(7)
C11 0.0282(10) 0.0251(9) 0.0251(9) -0.0065(8) 0.0064(8) -0.0151(8)
C13 0.0287(10) 0.0256(9) 0.0278(10) -0.0085(8) 0.0089(8) -0.0129(8)
C12 0.0332(11) 0.0239(9) 0.0304(10) -0.0114(8) 0.0103(8) -0.0146(8)
C14 0.0269(10) 0.0264(9) 0.0249(9) -0.0087(8) 0.0079(7) -0.0143(8)
C16 0.0371(13) 0.0287(11) 0.0514(15) -0.0146(11) 0.0236(11) -0.0138(10)
C15 0.0339(11) 0.0291(10) 0.0407(13) -0.0148(10) 0.0153(10) -0.0161(9)
C19 0.0313(11) 0.0311(11) 0.0304(11) -0.0093(9) 0.0085(9) -0.0164(9)
C18 0.0348(12) 0.0319(11) 0.0411(13) -0.0125(10) 0.0096(10) -0.0198(10)
C17 0.0298(11) 0.0298(11) 0.0443(14) -0.0103(10) 0.0154(10) -0.0134(9)
P1B 0.0603(5) 0.0349(3) 0.0304(3) -0.0018(3) -0.0059(3) -0.0189(3)
F1B 0.125(2) 0.0651(15) 0.0561(14) -0.0219(12) -0.0354(15) -0.0128(15)
N1A 0.0344(10) 0.0476(12) 0.0297(9) -0.0211(9) 0.0114(8) -0.0270(9)
O1A 0.0263(8) 0.0558(12) 0.0465(11) -0.0224(10) 0.0048(8) -0.0142(8)
C20 0.0245(9) 0.0275(10) 0.0242(9) -0.0048(8) 0.0053(7) -0.0118(8)
S1D 0.0316(3) 0.0387(3) 0.0292(3) -0.0042(2) 0.0043(2) -0.0189(2)
O1D 0.0277(8) 0.0391(10) 0.0425(10) -0.0104(8) 0.0065(7) -0.0158(7)
C1D 0.066(2) 0.064(2) 0.068(2) -0.0249(19) -0.0076(19) -0.0358(19)
C22 0.0450(15) 0.0413(14) 0.0523(17) -0.0205(13) 0.0284(13) -0.0215(12)
C21 0.0326(12) 0.0334(11) 0.0370(12) -0.0100(10) 0.0147(10) -0.0180(10)
C23 0.0486(15) 0.0347(12) 0.0514(16) -0.0215(12) 0.0255(13) -0.0208(12)
C25 0.0390(13) 0.0445(13) 0.0229(10) -0.0029(9) 0.0062(9) -0.0244(11)
C24 0.0315(11) 0.0357(11) 0.0234(10) -0.0056(9) 0.0065(8) -0.0182(9)
C28 0.0269(10) 0.0267(9) 0.0235(9) -0.0039(8) 0.0053(7) -0.0108(8)
C27 0.0284(10) 0.0300(10) 0.0264(10) -0.0034(8) 0.0024(8) -0.0129(9)
C26 0.0378(12) 0.0391(12) 0.0230(10) -0.0005(9) 0.0004(9) -0.0202(10)
C29 0.0272(11) 0.0424(13) 0.0327(12) -0.0027(10) 0.0030(9) -0.0140(10)
O2A 0.0692(15) 0.0751(16) 0.0375(10) -0.0229(11) 0.0256(10) -0.0565(14)
F2B 0.0768(17) 0.0559(13) 0.0713(16) -0.0084(12) -0.0161(13) -0.0011(12)
C30 0.0376(12) 0.0508(15) 0.0204(10) -0.0017(10) 0.0020(9) -0.0259(11)
C2D 0.0324(14) 0.0562(19) 0.064(2) -0.0157(17) 0.0056(14) -0.0066(13)
C31 0.0435(14) 0.0437(13) 0.0237(10) -0.0040(10) 0.0113(9) -0.0234(11)
C32 0.0302(11) 0.0383(12) 0.0216(9) -0.0023(9) 0.0051(8) -0.0178(9)
C33 0.0241(9) 0.0238(9) 0.0224(9) -0.0024(7) 0.0022(7) -0.0119(8)
C34 0.0258(9) 0.0285(10) 0.0191(8) -0.0025(7) 0.0044(7) -0.0137(8)
C35 0.0277(10) 0.0340(11) 0.0197(9) -0.0040(8) 0.0025(7) -0.0165(9)
C36 0.0237(9) 0.0335(10) 0.0226(9) -0.0060(8) 0.0040(7) -0.0150(8)
C37 0.0253(9) 0.0290(10) 0.0208(9) -0.0051(8) 0.0050(7) -0.0151(8)
C38 0.0317(11) 0.0515(14) 0.0233(10) -0.0085(10) 0.0053(8) -0.0259(11)
C39 0.0481(15) 0.073(2) 0.0256(11) -0.0160(12) 0.0099(10) -0.0470(15)
C40 0.0384(12) 0.0457(13) 0.0288(11) -0.0150(10) 0.0110(9) -0.0283(11)
F3B 0.124(3) 0.0738(17) 0.0840(19) -0.0120(15) 0.0431(18) -0.0580(18)
O3A 0.0315(9) 0.0425(10) 0.0333(9) -0.0124(8) 0.0085(7) -0.0145(8)
C41 0.0597(17) 0.0336(12) 0.0233(10) -0.0076(9) 0.0119(10) -0.0265(12)
C42 0.0290(10) 0.0287(10) 0.0229(9) -0.0055(8) 0.0062(8) -0.0150(8)
C43 0.0380(12) 0.0287(10) 0.0218(9) -0.0062(8) 0.0058(8) -0.0163(9)
C44 0.0341(12) 0.0393(13) 0.0268(11) -0.0025(9) -0.0017(9) -0.0134(10)
C45 0.0268(11) 0.0542(16) 0.0333(12) -0.0060(11) 0.0034(9) -0.0168(11)
C46 0.0282(11) 0.0439(13) 0.0252(10) -0.0051(9) 0.0076(8) -0.0172(10)
F4B 0.0853(17) 0.0774(16) 0.0562(13) -0.0356(12) -0.0048(12) -0.0217(13)
F5B 0.0641(14) 0.0733(15) 0.0731(16) -0.0332(13) -0.0161(12) -0.0056(12)
F6B 0.096(2) 0.0629(15) 0.0777(17) 0.0125(13) -0.0056(15) -0.0472(15)
P1C 0.104(3) 0.0657(18) 0.0656(18) -0.0325(14) 0.0462(16) -0.0545(17)
F1C 0.099(4) 0.121(5) 0.098(5) -0.061(4) 0.058(4) -0.064(4)
F2C 0.070(4) 0.163(8) 0.129(7) -0.087(6) 0.045(4) -0.030(4)
F3C 0.169(7) 0.074(3) 0.129(6) 0.000(3) -0.008(5) -0.040(4)
F4C 0.160(6) 0.202(8) 0.089(4) -0.096(5) 0.044(4) -0.122(6)
F5C 0.143(6) 0.125(6) 0.147(7) 0.054(5) -0.008(6) -0.064(5)
F6C 0.101(4) 0.102(4) 0.172(8) -0.094(5) -0.001(5) -0.033(4)
P1D 0.0351(19) 0.062(3) 0.045(2) -0.043(2) 0.0178(16) -0.0250(18)
F1D 0.082(7) 0.132(11) 0.108(10) -0.018(8) 0.052(7) 0.016(8)
F2D 0.098(8) 0.124(8) 0.081(7) -0.018(6) 0.058(6) -0.030(7)
F3D 0.184(13) 0.080(6) 0.134(11) -0.064(7) 0.030(9) -0.058(7)
F4D 0.126(8) 0.144(8) 0.077(6) -0.058(6) 0.009(6) -0.036(7)
F5D 0.133(12) 0.082(7) 0.159(13) -0.049(8) 0.067(10) -0.059(7)
F6D 0.102(9) 0.189(14) 0.066(6) -0.076(8) -0.006(6) 0.018(11)

loop_
_atom_type_symbol
_atom_type_description
_atom_type_scat_dispersion_real
_atom_type_scat_dispersion_imag
_atom_type_scat_source
C C 0.0026 0.0014 'International Tables Vol C Tables 4.2.6.8 and 6.1.1.4'
H H 0.0000 0.0000 'International Tables Vol C Tables 4.2.6.8 and 6.1.1.4'
N N 0.0052 0.0028 'International Tables Vol C Tables 4.2.6.8 and 6.1.1.4'
O O 0.0092 0.0051 'International Tables Vol C Tables 4.2.6.8 and 6.1.1.4'
F F 0.0147 0.0087 'International Tables Vol C Tables 4.2.6.8 and 6.1.1.4'
P P 0.0892 0.0801 'International Tables Vol C Tables 4.2.6.8 and 6.1.1.4'
Pd Pd -1.2241 0.8719 'International Tables Vol C Tables 4.2.6.8 and 6.1.1.4'
S S 0.1091 0.1048 'International Tables Vol C Tables 4.2.6.8 and 6.1.1.4'

loop_
_geom_angle_atom_site_label_1
_geom_angle_atom_site_label_2
_geom_angle_atom_site_label_3
_geom_angle
_geom_angle_site_symmetry_1
_geom_angle_site_symmetry_3
_geom_angle_publ_flag
N2 Pd01 N2 180.0 . 2_666 ?
N2 Pd01 N5 94.36(8) . . ?
N2 Pd01 N5 85.65(8) 2_666 . ?
N2 Pd01 N5 85.65(8) . 2_666 ?
N2 Pd01 N5 94.35(8) 2_666 2_666 ?
N5 Pd01 N5 180.0 . 2_666 ?
N1 C1 C2 121.6(3) . . ?
N1 C1 H1 119.2 . . ?
C2 C1 H1 119.2 . . ?
C5 N1 C1 119.2(2) . . ?
C5 N1 Pd02 122.54(16) . 2_666 ?
C1 N1 Pd02 118.22(17) . 2_666 ?
N6 Pd02 N3 90.04(9) . . ?
N6 Pd02 N1 90.13(9) . 2_666 ?
N3 Pd02 N1 178.56(7) . 2_666 ?
N6 Pd02 N4 177.98(7) . 2_666 ?
N3 Pd02 N4 89.41(9) . 2_666 ?
N1 Pd02 N4 90.37(9) 2_666 2_666 ?
C9 O2 C8 117.8(2) . . ?
C1 C2 C3 119.1(3) . . ?
C1 C2 H2 120.4 . . ?
C3 C2 H2 120.4 . . ?
C10 N2 C14 119.42(19) . . ?
C10 N2 Pd01 121.98(15) . . ?
C14 N2 Pd01 117.85(15) . . ?
C2 C3 C4 120.1(3) . . ?
C2 C3 H3 120.0 . . ?
C4 C3 H3 120.0 . . ?
C21 N3 C20 120.0(2) . . ?
C21 N3 Pd02 119.11(16) . . ?
C20 N3 Pd02 120.85(16) . . ?
C28 N4 C24 119.9(2) . . ?
C28 N4 Pd02 121.88(15) . 2_666 ?
C24 N4 Pd02 118.16(16) . 2_666 ?
C15 O4 C16 116.26(19) . . ?
C5 C4 C3 117.2(2) . . ?
C5 C4 C6 122.0(2) . . ?
C3 C4 C6 120.8(2) . . ?
C33 N5 C37 119.24(19) . . ?
C33 N5 Pd01 121.67(15) . . ?
C37 N5 Pd01 118.57(14) . . ?
N1 C5 C4 122.8(2) . . ?
N1 C5 H5 118.6 . . ?
C4 C5 H5 118.6 . . ?
C32 O6 C31 117.7(2) . . ?
C42 N6 C46 119.7(2) . . ?
C42 N6 Pd02 121.09(16) . . ?
C46 N6 Pd02 119.24(16) . . ?
C4 C6 C7 113.5(2) . . ?
C4 C6 H6A 108.9 . . ?
C7 C6 H6A 108.9 . . ?
C4 C6 H6AB 108.9 . . ?
C7 C6 H6AB 108.9 . . ?
H6A C6 H6AB 107.7 . . ?
C8 C7 C6 114.2(2) . . ?
C8 C7 H7A 108.7 . . ?
C6 C7 H7A 108.7 . . ?
C8 C7 H7AB 108.7 . . ?
C6 C7 H7AB 108.7 . . ?
H7A C7 H7AB 107.6 . . ?
O2 C8 C7 109.0(2) . . ?
O2 C8 H8A 109.9 . . ?
C7 C8 H8A 109.9 . . ?
O2 C8 H8AB 109.9 . . ?
C7 C8 H8AB 109.9 . . ?
H8A C8 H8AB 108.3 . . ?
O1 C9 O2 125.8(2) . . ?
O1 C9 C11 123.5(2) . . ?
O2 C9 C11 110.8(2) . . ?
C38 O9 C39 116.2(2) . . ?
N2 C10 C11 121.7(2) . . ?
N2 C10 H10 119.2 . . ?
C11 C10 H10 119.2 . . ?
C10 C11 C12 119.6(2) . . ?
C10 C11 C9 117.7(2) . . ?
C12 C11 C9 122.7(2) . . ?
C14 C13 C12 120.0(2) . . ?
C14 C13 C15 121.2(2) . . ?
C12 C13 C15 118.7(2) . . ?
C11 C12 C13 118.1(2) . . ?
C11 C12 H12 120.9 . . ?
C13 C12 H12 120.9 . . ?
N2 C14 C13 121.2(2) . . ?
N2 C14 H14 119.4 . . ?
C13 C14 H14 119.4 . . ?
O4 C16 C17 107.3(2) . . ?
O4 C16 H16A 110.3 . . ?
C17 C16 H16A 110.3 . . ?
O4 C16 H16B 110.3 . . ?
C17 C16 H16B 110.3 . . ?
H16A C16 H16B 108.5 . . ?
O3 C15 O4 125.2(2) . . ?
O3 C15 C13 123.3(2) . . ?
O4 C15 C13 111.5(2) . . ?
C20 C19 C23 117.8(2) . . ?
C20 C19 C18 121.3(2) . . ?
C23 C19 C18 120.9(2) . . ?
C19 C18 C17 112.4(2) . . ?
C19 C18 H18A 109.1 . . ?
C17 C18 H18A 109.1 . . ?
C19 C18 H18B 109.1 . . ?
C17 C18 H18B 109.1 . . ?
H18A C18 H18B 107.9 . . ?
C16 C17 C18 113.6(2) . . ?
C16 C17 H17A 108.8 . . ?
C18 C17 H17A 108.8 . . ?
C16 C17 H17B 108.8 . . ?
C18 C17 H17B 108.8 . . ?
H17A C17 H17B 107.7 . . ?
F3B P1B F2B 87.87(19) . . ?
F3B P1B F5B 93.53(19) . . ?
F2B P1B F5B 178.51(17) . . ?
F3B P1B F4B 91.50(18) . . ?
F2B P1B F4B 90.23(16) . . ?
F5B P1B F4B 90.26(15) . . ?
F3B P1B F1B 90.41(19) . . ?
F2B P1B F1B 89.85(17) . . ?
F5B P1B F1B 89.62(15) . . ?
F4B P1B F1B 178.09(18) . . ?
F3B P1B F6B 176.80(19) . . ?
F2B P1B F6B 89.14(17) . . ?
F5B P1B F6B 89.45(17) . . ?
F4B P1B F6B 89.65(17) . . ?
F1B P1B F6B 88.44(18) . . ?
O3A N1A O1A 120.4(2) . . ?
O3A N1A O2A 120.0(3) . . ?
O1A N1A O2A 119.6(2) . . ?
N3 C20 C19 122.3(2) . . ?
N3 C20 H20 118.8 . . ?
C19 C20 H20 118.8 . . ?
O1D S1D C1D 105.98(18) . . ?
O1D S1D C2D 105.85(15) . . ?
C1D S1D C2D 97.6(2) . . ?
S1D C1D H1DA 109.5 . . ?
S1D C1D H1DB 109.5 . . ?
H1DA C1D H1DB 109.5 . . ?
S1D C1D H1DC 109.5 . . ?
H1DA C1D H1DC 109.5 . . ?
H1DB C1D H1DC 109.5 . . ?
C21 C22 C23 119.9(2) . . ?
C21 C22 H22 120.1 . . ?
C23 C22 H22 120.1 . . ?
N3 C21 C22 120.8(2) . . ?
N3 C21 H21 119.6 . . ?
C22 C21 H21 119.6 . . ?
C22 C23 C19 119.3(3) . . ?
C22 C23 H23 120.4 . . ?
C19 C23 H23 120.4 . . ?
C24 C25 C26 119.1(2) . . ?
C24 C25 H25 120.5 . . ?
C26 C25 H25 120.5 . . ?
N4 C24 C25 121.1(2) . . ?
N4 C24 H24 119.5 . . ?
C25 C24 H24 119.5 . . ?
N4 C28 C27 122.5(2) . . ?
N4 C28 H28 118.8 . . ?
C27 C28 H28 118.8 . . ?
C28 C27 C26 117.3(2) . . ?
C28 C27 C29 121.7(2) . . ?
C26 C27 C29 121.0(2) . . ?
C25 C26 C27 120.1(2) . . ?
C25 C26 H26 119.9 . . ?
C27 C26 H26 119.9 . . ?
C27 C29 C30 111.9(2) . . ?
C27 C29 H29A 109.2 . . ?
C30 C29 H29A 109.2 . . ?
C27 C29 H29B 109.2 . . ?
C30 C29 H29B 109.2 . . ?
H29A C29 H29B 107.9 . . ?
C31 C30 C29 113.8(2) . . ?
C31 C30 H30A 108.8 . . ?
C29 C30 H30A 108.8 . . ?
C31 C30 H30B 108.8 . . ?
C29 C30 H30B 108.8 . . ?
H30A C30 H30B 107.7 . . ?
S1D C2D H2DA 109.5 . . ?
S1D C2D H2DB 109.5 . . ?
H2DA C2D H2DB 109.5 . . ?
S1D C2D H2DC 109.5 . . ?
H2DA C2D H2DC 109.5 . . ?
H2DB C2D H2DC 109.5 . . ?
O6 C31 C30 109.0(2) . . ?
O6 C31 H31A 109.9 . . ?
C30 C31 H31A 109.9 . . ?
O6 C31 H31B 109.9 . . ?
C30 C31 H31B 109.9 . . ?
H31A C31 H31B 108.3 . . ?
O5 C32 O6 125.2(2) . . ?
O5 C32 C34 123.5(2) . . ?
O6 C32 C34 111.3(2) . . ?
N5 C33 C34 121.4(2) . . ?
N5 C33 H33 119.3 . . ?
C34 C33 H33 119.3 . . ?
C35 C34 C33 119.60(19) . . ?
C35 C34 C32 121.9(2) . . ?
C33 C34 C32 118.4(2) . . ?
C34 C35 C36 118.4(2) . . ?
C34 C35 H35 120.8 . . ?
C36 C35 H35 120.8 . . ?
C37 C36 C35 119.4(2) . . ?
C37 C36 C38 121.9(2) . . ?
C35 C36 C38 118.7(2) . . ?
N5 C37 C36 121.87(19) . . ?
N5 C37 H37 119.1 . . ?
C36 C37 H37 119.1 . . ?
O8 C38 O9 125.5(2) . . ?
O8 C38 C36 122.8(2) . . ?
O9 C38 C36 111.7(2) . . ?
O9 C39 C40 106.6(2) . . ?
O9 C39 H39A 110.4 . . ?
C40 C39 H39A 110.4 . . ?
O9 C39 H39B 110.4 . . ?
C40 C39 H39B 110.4 . . ?
H39A C39 H39B 108.6 . . ?
C39 C40 C41 110.3(2) . . ?
C39 C40 H40A 109.6 . . ?
C41 C40 H40A 109.6 . . ?
C39 C40 H40B 109.6 . . ?
C41 C40 H40B 109.6 . . ?
H40A C40 H40B 108.1 . . ?
C43 C41 C40 115.2(2) . . ?
C43 C41 H41A 108.5 . . ?
C40 C41 H41A 108.5 . . ?
C43 C41 H41B 108.5 . . ?
C40 C41 H41B 108.5 . . ?
H41A C41 H41B 107.5 . . ?
N6 C42 C43 122.5(2) . . ?
N6 C42 H42 118.8 . . ?
C43 C42 H42 118.8 . . ?
C42 C43 C44 117.8(2) . . ?
C42 C43 C41 120.2(2) . . ?
C44 C43 C41 121.9(2) . . ?
C45 C44 C43 119.7(2) . . ?
C45 C44 H44 120.1 . . ?
C43 C44 H44 120.1 . . ?
C46 C45 C44 119.0(2) . . ?
C46 C45 H45 120.5 . . ?
C44 C45 H45 120.5 . . ?
N6 C46 C45 121.3(2) . . ?
N6 C46 H46 119.4 . . ?
C45 C46 H46 119.4 . . ?
F5C P1C F4C 94.8(6) . . ?
F5C P1C F1C 97.3(7) . . ?
F4C P1C F1C 86.9(4) . . ?
F5C P1C F6C 89.8(6) . . ?
F4C P1C F6C 175.4(6) . . ?
F1C P1C F6C 92.8(5) . . ?
F5C P1C F3C 176.6(6) . . ?
F4C P1C F3C 88.1(5) . . ?
F1C P1C F3C 84.8(5) . . ?
F6C P1C F3C 87.3(5) . . ?
F5C P1C F2C 97.4(6) . . ?
F4C P1C F2C 95.2(5) . . ?
F1C P1C F2C 165.0(6) . . ?
F6C P1C F2C 83.9(6) . . ?
F3C P1C F2C 80.4(5) . . ?
F5D P1D F2D 96.8(13) . . ?
F5D P1D F6D 110.0(15) . . ?
F2D P1D F6D 107.5(15) . . ?
F5D P1D F1D 101.7(12) . . ?
F2D P1D F1D 147.7(13) . . ?
F6D P1D F1D 90.8(12) . . ?
F5D P1D F3D 161.3(14) . . ?
F2D P1D F3D 84.2(13) . . ?
F6D P1D F3D 87.3(11) . . ?
F1D P1D F3D 70.0(13) . . ?
F5D P1D F4D 85.0(12) . . ?
F2D P1D F4D 67.5(12) . . ?
F6D P1D F4D 164.9(13) . . ?
F1D P1D F4D 87.8(10) . . ?
F3D P1D F4D 78.1(9) . . ?
P1D F2D F4D 62.0(10) . . ?
P1D F4D F2D 50.5(8) . . ?

loop_
_geom_bond_atom_site_label_1
_geom_bond_atom_site_label_2
_geom_bond_distance
_geom_bond_site_symmetry_2
_geom_bond_publ_flag
Pd01 N2 2.0214(18) . ?
Pd01 N2 2.0214(18) 2_666 ?
Pd01 N5 2.0356(19) . ?
Pd01 N5 2.0356(19) 2_666 ?
O1 C9 1.195(3) . ?
C1 N1 1.349(3) . ?
C1 C2 1.376(4) . ?
C1 H1 0.9500 . ?
N1 C5 1.346(3) . ?
N1 Pd02 2.023(2) 2_666 ?
Pd02 N6 2.019(2) . ?
Pd02 N3 2.020(2) . ?
Pd02 N4 2.029(2) 2_666 ?
O2 C9 1.334(3) . ?
O2 C8 1.460(3) . ?
C2 C3 1.384(4) . ?
C2 H2 0.9500 . ?
N2 C10 1.343(3) . ?
N2 C14 1.352(3) . ?
O3 C15 1.202(3) . ?
C3 C4 1.398(4) . ?
C3 H3 0.9500 . ?
N3 C21 1.340(3) . ?
N3 C20 1.349(3) . ?
N4 C28 1.343(3) . ?
N4 C24 1.344(3) . ?
O4 C15 1.326(3) . ?
O4 C16 1.461(3) . ?
C4 C5 1.386(3) . ?
C4 C6 1.504(4) . ?
O5 C32 1.197(3) . ?
N5 C33 1.347(3) . ?
N5 C37 1.350(3) . ?
C5 H5 0.9500 . ?
O6 C32 1.326(3) . ?
O6 C31 1.458(3) . ?
N6 C42 1.341(3) . ?
N6 C46 1.343(3) . ?
C6 C7 1.537(4) . ?
C6 H6A 0.9900 . ?
C6 H6AB 0.9900 . ?
C7 C8 1.506(5) . ?
C7 H7A 0.9900 . ?
C7 H7AB 0.9900 . ?
O8 C38 1.203(3) . ?
C8 H8A 0.9900 . ?
C8 H8AB 0.9900 . ?
C9 C11 1.501(3) . ?
O9 C38 1.327(3) . ?
O9 C39 1.462(3) . ?
C10 C11 1.386(3) . ?
C10 H10 0.9500 . ?
C11 C12 1.388(3) . ?
C13 C14 1.382(3) . ?
C13 C12 1.389(3) . ?
C13 C15 1.502(3) . ?
C12 H12 0.9500 . ?
C14 H14 0.9500 . ?
C16 C17 1.517(3) . ?
C16 H16A 0.9900 . ?
C16 H16B 0.9900 . ?
C19 C20 1.378(3) . ?
C19 C23 1.400(4) . ?
C19 C18 1.512(3) . ?
C18 C17 1.532(4) . ?
C18 H18A 0.9900 . ?
C18 H18B 0.9900 . ?
C17 H17A 0.9900 . ?
C17 H17B 0.9900 . ?
P1B F3B 1.568(3) . ?
P1B F2B 1.585(3) . ?
P1B F5B 1.586(3) . ?
P1B F4B 1.589(2) . ?
P1B F1B 1.599(3) . ?
P1B F6B 1.605(3) . ?
N1A O3A 1.241(3) . ?
N1A O1A 1.253(3) . ?
N1A O2A 1.262(3) . ?
C20 H20 0.9500 . ?
S1D O1D 1.4979(19) . ?
S1D C1D 1.782(4) . ?
S1D C2D 1.790(4) . ?
C1D H1DA 0.9800 . ?
C1D H1DB 0.9800 . ?
C1D H1DC 0.9800 . ?
C22 C21 1.378(4) . ?
C22 C23 1.386(4) . ?
C22 H22 0.9500 . ?
C21 H21 0.9500 . ?
C23 H23 0.9500 . ?
C25 C24 1.386(4) . ?
C25 C26 1.386(4) . ?
C25 H25 0.9500 . ?
C24 H24 0.9500 . ?
C28 C27 1.390(3) . ?
C28 H28 0.9500 . ?
C27 C26 1.396(3) . ?
C27 C29 1.506(3) . ?
C26 H26 0.9500 . ?
C29 C30 1.533(4) . ?
C29 H29A 0.9900 . ?
C29 H29B 0.9900 . ?
C30 C31 1.516(4) . ?
C30 H30A 0.9900 . ?
C30 H30B 0.9900 . ?
C2D H2DA 0.9800 . ?
C2D H2DB 0.9800 . ?
C2D H2DC 0.9800 . ?
C31 H31A 0.9900 . ?
C31 H31B 0.9900 . ?
C32 C34 1.495(3) . ?
C33 C34 1.390(3) . ?
C33 H33 0.9500 . ?
C34 C35 1.387(3) . ?
C35 C36 1.391(3) . ?
C35 H35 0.9500 . ?
C36 C37 1.381(3) . ?
C36 C38 1.500(3) . ?
C37 H37 0.9500 . ?
C39 C40 1.519(4) . ?
C39 H39A 0.9900 . ?
C39 H39B 0.9900 . ?
C40 C41 1.520(4) . ?
C40 H40A 0.9900 . ?
C40 H40B 0.9900 . ?
C41 C43 1.508(3) . ?
C41 H41A 0.9900 . ?
C41 H41B 0.9900 . ?
C42 C43 1.384(3) . ?
C42 H42 0.9500 . ?
C43 C44 1.393(4) . ?
C44 C45 1.386(4) . ?
C44 H44 0.9500 . ?
C45 C46 1.386(4) . ?
C45 H45 0.9500 . ?
C46 H46 0.9500 . ?
P1C F5C 1.506(9) . ?
P1C F4C 1.536(6) . ?
P1C F1C 1.585(8) . ?
P1C F6C 1.605(8) . ?
P1C F3C 1.623(8) . ?
P1C F2C 1.627(8) . ?
P1D F5D 1.436(15) . ?
P1D F2D 1.476(19) . ?
P1D F6D 1.506(17) . ?
P1D F1D 1.563(18) . ?
P1D F3D 1.598(19) . ?
P1D F4D 1.687(14) . ?
F2D F4D 1.77(3) . ?

loop_
_geom_torsion_atom_site_label_1
_geom_torsion_atom_site_label_2
_geom_torsion_atom_site_label_3
_geom_torsion_atom_site_label_4
_geom_torsion
_geom_torsion_site_symmetry_1
_geom_torsion_site_symmetry_2
_geom_torsion_site_symmetry_3
_geom_torsion_site_symmetry_4
_geom_torsion_publ_flag
C2 C1 N1 C5 -0.1(4) . . . . ?
C2 C1 N1 Pd02 -179.5(2) . . . 2_666 ?
N1 C1 C2 C3 0.3(5) . . . . ?
C1 C2 C3 C4 -0.3(5) . . . . ?
C2 C3 C4 C5 0.2(5) . . . . ?
C2 C3 C4 C6 -179.2(3) . . . . ?
C1 N1 C5 C4 0.0(4) . . . . ?
Pd02 N1 C5 C4 179.36(19) 2_666 . . . ?
C3 C4 C5 N1 0.0(4) . . . . ?
C6 C4 C5 N1 179.4(3) . . . . ?
C5 C4 C6 C7 113.3(3) . . . . ?
C3 C4 C6 C7 -67.4(4) . . . . ?
C4 C6 C7 C8 -70.2(3) . . . . ?
C9 O2 C8 C7 118.4(3) . . . . ?
C6 C7 C8 O2 -68.5(3) . . . . ?
C8 O2 C9 O1 -1.7(4) . . . . ?
C8 O2 C9 C11 178.8(2) . . . . ?
C14 N2 C10 C11 0.6(3) . . . . ?
Pd01 N2 C10 C11 -169.29(17) . . . . ?
N2 C10 C11 C12 0.0(3) . . . . ?
N2 C10 C11 C9 -179.8(2) . . . . ?
O1 C9 C11 C10 -4.7(4) . . . . ?
O2 C9 C11 C10 174.8(2) . . . . ?
O1 C9 C11 C12 175.5(3) . . . . ?
O2 C9 C11 C12 -5.0(3) . . . . ?
C10 C11 C12 C13 0.0(4) . . . . ?
C9 C11 C12 C13 179.8(2) . . . . ?
C14 C13 C12 C11 -0.7(4) . . . . ?
C15 C13 C12 C11 177.7(2) . . . . ?
C10 N2 C14 C13 -1.4(3) . . . . ?
Pd01 N2 C14 C13 168.96(18) . . . . ?
C12 C13 C14 N2 1.4(4) . . . . ?
C15 C13 C14 N2 -176.9(2) . . . . ?
C15 O4 C16 C17 -173.0(2) . . . . ?
C16 O4 C15 O3 1.2(5) . . . . ?
C16 O4 C15 C13 -178.9(2) . . . . ?
C14 C13 C15 O3 -176.5(3) . . . . ?
C12 C13 C15 O3 5.1(4) . . . . ?
C14 C13 C15 O4 3.6(4) . . . . ?
C12 C13 C15 O4 -174.8(2) . . . . ?
C20 C19 C18 C17 111.7(3) . . . . ?
C23 C19 C18 C17 -68.5(3) . . . . ?
O4 C16 C17 C18 66.2(3) . . . . ?
C19 C18 C17 C16 171.7(2) . . . . ?
C21 N3 C20 C19 0.5(4) . . . . ?
Pd02 N3 C20 C19 -178.08(18) . . . . ?
C23 C19 C20 N3 -0.3(4) . . . . ?
C18 C19 C20 N3 179.6(2) . . . . ?
C20 N3 C21 C22 0.1(4) . . . . ?
Pd02 N3 C21 C22 178.7(2) . . . . ?
C23 C22 C21 N3 -0.8(5) . . . . ?
C21 C22 C23 C19 1.0(5) . . . . ?
C20 C19 C23 C22 -0.4(5) . . . . ?
C18 C19 C23 C22 179.7(3) . . . . ?
C28 N4 C24 C25 0.6(4) . . . . ?
Pd02 N4 C24 C25 178.2(2) 2_666 . . . ?
C26 C25 C24 N4 -0.7(4) . . . . ?
C24 N4 C28 C27 0.1(4) . . . . ?
Pd02 N4 C28 C27 -177.37(18) 2_666 . . . ?
N4 C28 C27 C26 -0.7(4) . . . . ?
N4 C28 C27 C29 177.1(2) . . . . ?
C24 C25 C26 C27 0.0(4) . . . . ?
C28 C27 C26 C25 0.6(4) . . . . ?
C29 C27 C26 C25 -177.2(3) . . . . ?
C28 C27 C29 C30 -106.7(3) . . . . ?
C26 C27 C29 C30 71.0(3) . . . . ?
C27 C29 C30 C31 65.4(3) . . . . ?
C32 O6 C31 C30 -128.0(3) . . . . ?
C29 C30 C31 O6 71.8(3) . . . . ?
C31 O6 C32 O5 9.8(5) . . . . ?
C31 O6 C32 C34 -170.3(2) . . . . ?
C37 N5 C33 C34 1.5(3) . . . . ?
Pd01 N5 C33 C34 173.11(17) . . . . ?
N5 C33 C34 C35 -0.9(4) . . . . ?
N5 C33 C34 C32 -177.7(2) . . . . ?
O5 C32 C34 C35 -164.6(3) . . . . ?
O6 C32 C34 C35 15.5(4) . . . . ?
O5 C32 C34 C33 12.1(4) . . . . ?
O6 C32 C34 C33 -167.7(2) . . . . ?
C33 C34 C35 C36 -0.7(4) . . . . ?
C32 C34 C35 C36 176.0(2) . . . . ?
C34 C35 C36 C37 1.5(4) . . . . ?
C34 C35 C36 C38 -176.4(2) . . . . ?
C33 N5 C37 C36 -0.6(3) . . . . ?
Pd01 N5 C37 C36 -172.48(18) . . . . ?
C35 C36 C37 N5 -0.9(4) . . . . ?
C38 C36 C37 N5 177.0(2) . . . . ?
C39 O9 C38 O8 0.8(5) . . . . ?
C39 O9 C38 C36 -178.4(2) . . . . ?
C37 C36 C38 O8 163.6(3) . . . . ?
C35 C36 C38 O8 -18.5(4) . . . . ?
C37 C36 C38 O9 -17.2(4) . . . . ?
C35 C36 C38 O9 160.7(2) . . . . ?
C38 O9 C39 C40 179.4(3) . . . . ?
O9 C39 C40 C41 57.5(3) . . . . ?
C39 C40 C41 C43 162.0(2) . . . . ?
C46 N6 C42 C43 1.0(4) . . . . ?
Pd02 N6 C42 C43 -177.12(18) . . . . ?
N6 C42 C43 C44 -1.6(4) . . . . ?
N6 C42 C43 C41 174.4(2) . . . . ?
C40 C41 C43 C42 114.3(3) . . . . ?
C40 C41 C43 C44 -69.9(4) . . . . ?
C42 C43 C44 C45 1.1(4) . . . . ?
C41 C43 C44 C45 -174.9(3) . . . . ?
C43 C44 C45 C46 0.0(5) . . . . ?
C42 N6 C46 C45 0.2(4) . . . . ?
Pd02 N6 C46 C45 178.3(2) . . . . ?
C44 C45 C46 N6 -0.6(5) . . . . ?
F5D P1D F2D F4D -81.7(13) . . . . ?
F6D P1D F2D F4D 164.8(13) . . . . ?
F1D P1D F2D F4D 43(3) . . . . ?
F3D P1D F2D F4D 79.5(11) . . . . ?
F5D P1D F4D F2D 99.5(13) . . . . ?
F6D P1D F4D F2D -73(4) . . . . ?
F1D P1D F4D F2D -158.6(16) . . . . ?
F3D P1D F4D F2D -88.6(15) . . . . ?
